data_1511611
loop_
_publ_author_name
'Ilyukhin, A.B.'
'Dzhurinskii, B.F.'

_publ_section_title
;
 Crystal structures of Ln14(GeO4)2(BO3)6O8 (Ln=Nd,Sm) and
 Tb(3+)54Tb(4+)(GeO4)12O59
;
_journal_name_full 'Zhurnal Neorganicheskoi Khimii'
_journal_page_first 556
_journal_page_last 563
_journal_volume 39
_journal_year 1994
_chemical_formula_sum 'B6 Ge2 Nd14 O34'
_chemical_name_systematic 'Nd14 (Ge O4)2 (B O3)6 O8'
_space_group_IT_number 144
_symmetry_space_group_name_Hall 'P 31'
_symmetry_space_group_name_H-M 'P 31'
_cell_angle_alpha 90
_cell_angle_beta 90
_cell_angle_gamma 120
_cell_formula_units_Z 3
_cell_length_a 9.945
_cell_length_b 9.945
_cell_length_c 25.992
_cell_volume 2226.281
_citation_journal_id_ASTM ZNOKAQ
_cod_data_source_file boron4-x_262.cif
_cod_data_source_block B6Ge2Nd14O34
_cod_database_code 1511611

loop_
_symmetry_equiv_pos_as_xyz
x,y,z
-y,x-y,z+1/3
-x+y,-x,z+2/3

loop_
_atom_site_label
_atom_site_type_symbol
_atom_site_fract_x
_atom_site_fract_y
_atom_site_fract_z
_atom_site_occupancy
_atom_site_U_iso_or_equiv
O4 O-2 0.078 -0.417 0.2995 1 0.0
O17 O-2 0.265 0.291 0.207 1 0.0
Nd2 Nd+3 0.0643 0.3274 0.2974 1 0.0
O12 O-2 0.501 0.198 0.1342 1 0.0
O23 O-2 -0.022 0.794 -0.0279 1 0.0
Nd11 Nd+3 -0.0077 0.3404 0.0908 1 0.0
O8 O-2 0.949 0.057 0.228 1 0.0
O10 O-2 0.345 0.532 0.3 1 0.0
O22 O-2 -0.207 0.551 0.0044 1 0.0
B2 B+3 0.527 0.247 0.184 1 0.0
O27 O-2 -0.304 0.687 0.135 0.5 0.0
Nd13 Nd+3 0.544 0.0155 0.0913 1 0.0
O15 O-2 0.168 0.458 0.206 1 0.0
O16 O-2 0.231 0.382 0.128 1 0.0
Nd3 Nd+3 -0.1181 0.9293 0.1077 1 0.0
B4 B+3 -0.218 0.291 0.0047 1 0.0
O20 O-2 -0.31 0.272 -0.0367 1 0.0
Nd1 Nd+3 0.1487 0.7674 0.1144 1 0.0
Nd12 Nd+3 0.2793 0.1803 0.0786 1 0.0
Nd10 Nd+3 0.4828 0.4147 0.2629 1 0.0
O3 O-2 0.323 -0.095 0.295 1 0.0
O26 O-2 -0.166 0.728 0.188 0.5 0.0
B1 B+3 0.428 0.632 0.339 1 0.0
Nd5 Nd+3 0.1674 0.0136 0.2252 1 0.0
Nd7 Nd+3 -0.0881 0.5446 0.2237 1 0.0
O7 O-2 0.84 0.278 0.2352 1 0.0
O21 O-2 -0.081 0.745 0.0641 1 0.0
O14 O-2 0.453 0.17 0.2273 1 0.0
O19 O-2 -0.062 0.343 -0.0019 1 0.0
Nd14 Nd+3 0.4259 0.6088 0.0794 0.63 0.0
O25 O-2 -0.427 0.658 0.225 0.5 0.0
O9 O-2 0.526 0.785 0.326 1 0.0
O35 O-2 0.399 0.792 0.136 1 0.0
O6 O-2 0.619 -0.043 0.232 1 0.0
B5 B+3 -0.103 0.704 0.013 1 0.0
O5 O-2 0.795 0.112 0.138 1 0.0
O36 O-2 -0.058 0.511 0.1318 1 0.0
O2 O-2 0.001 -0.182 0.29 1 0.0
O30 O-2 0.151 0.768 0.201 1 0.0
O18 O-2 -0.27 0.262 0.0539 1 0.0
O11 O-2 0.407 0.592 0.389 1 0.0
O34 O-2 0.03 0.147 0.054 1 0.0
O24 O-2 -0.361 0.673 0.134 0.5 0.0
Nd6 Nd+3 0.3627 0.7354 0.2286 1 0.0
B6 B+3 -0.328 0.675 0.186 1 0.0
Ge2 Ge+4 0.803 0.1018 0.2077 1 0.0
Nd15 Nd+3 0.4319 0.6085 0.0992 0.37 0.0
O29 O-2 -0.248 0.679 0.228 0.5 0.0
O13 O-2 0.64 0.4 0.189 1 0.0
O1 O-2 0.14 -0.223 0.386 1 0.0
Nd8 Nd+3 0.7882 0.8628 0.2984 1 0.0
O32 O-2 0.312 0.96 0.054 1 0.0
Ge1 Ge+4 0.1366 -0.2253 0.3172 1 0.0
O28 O-2 -0.492 0.606 0.192 0.5 0.0
O31 O-2 -0.177 0.103 0.323 1 0.0
Nd4 Nd+3 0.5928 0.1164 0.3006 1 0.0
Nd9 Nd+3 -0.2868 0.4788 0.0982 1 0.0
O37 O-2 0.115 0.981 0.1355 1 0.0
O33 O-2 -0.498 0.427 0.052 1 0.0
B3 B+3 0.221 0.377 0.18 1 0.0
